data_2312238
loop_
_publ_author_name
'Shahed, H.'
'Sharma, N.'
'Angst, M.'
'Voigt, J.'
'Per&#xdf;on, J'
'Prakash, P.'
'T&#xf6;rnroos, K W'
'Chernyshov, D.'
'Gildenast, H.'
'Ohl, M.'
'Saffarini, G.'
'Grzechnik, A.'
'Friese, K.'

_publ_section_title
;
 Structural insight into the cooperativity of spin crossover compounds.
;
_journal_issue 'Pt 5'
_journal_name_full 'Acta crystallographica Section B, Structural science, crystal engineering and materials'
_journal_page_first 354
_journal_page_last 367
_journal_paper_doi 10.1107/S2052520623005814
_journal_volume 79
_journal_year 2023
_chemical_formula_sum 'C10.86 H8 Fe0.29 N1.71 S0.57'
_chemical_formula_weight 196.75
_space_group_crystal_system orthorhombic
_space_group_IT_number 56
_space_group_name_Hall '-P 2ab 2ac'
_space_group_name_H-M_alt 'P c c n'
_atom_sites_solution_hydrogens geom
_audit_creation_method SHELXL-2019/2
_cell_angle_alpha 90
_cell_angle_beta 90
_cell_angle_gamma 90
_cell_formula_units_Z 14
_cell_length_a 12.9212(3)
_cell_length_b 14.9706(4)
_cell_length_c 17.6196(4)
_cell_measurement_reflns_used 3927
_cell_measurement_temperature 200(2)
_cell_measurement_theta_max 24.218
_cell_measurement_theta_min 1.924
_cell_volume 3408.30(14)
_computing_structure_refinement 'SHELXL-2019/2 (Sheldrick, 2019)'
_diffrn_ambient_temperature 293(2)
_diffrn_measured_fraction_theta_full 0.983
_diffrn_measured_fraction_theta_max 0.814
_diffrn_measurement_device_type '4-circle diffractometer'
_diffrn_radiation_type Synchrotron
_diffrn_radiation_wavelength 0.65524
_diffrn_reflns_av_R_equivalents 0.0871
_diffrn_reflns_av_unetI/netI 0.0688
_diffrn_reflns_Laue_measured_fraction_full 0.983
_diffrn_reflns_Laue_measured_fraction_max 0.814
_diffrn_reflns_limit_h_max 20
_diffrn_reflns_limit_h_min -20
_diffrn_reflns_limit_k_max 19
_diffrn_reflns_limit_k_min -18
_diffrn_reflns_limit_l_max 28
_diffrn_reflns_limit_l_min -28
_diffrn_reflns_number 35009
_diffrn_reflns_point_group_measured_fraction_full 0.983
_diffrn_reflns_point_group_measured_fraction_max 0.814
_diffrn_reflns_theta_full 23.150
_diffrn_reflns_theta_max 32.975
_diffrn_reflns_theta_min 1.919
_exptl_absorpt_coefficient_mu 0.441
_exptl_crystal_density_diffrn 1.342
_exptl_crystal_description irregular
_exptl_crystal_F_000 1424
_refine_diff_density_max 0.305
_refine_diff_density_min -0.343
_refine_diff_density_rms 0.051
_refine_ls_extinction_method none
_refine_ls_goodness_of_fit_ref 1.223
_refine_ls_hydrogen_treatment constr
_refine_ls_matrix_type full
_refine_ls_number_parameters 213
_refine_ls_number_reflns 6668
_refine_ls_number_restraints 0
_refine_ls_restrained_S_all 1.223
_refine_ls_R_factor_all 0.1753
_refine_ls_R_factor_gt 0.1085
_refine_ls_shift/su_max 0.000
_refine_ls_shift/su_mean 0.000
_refine_ls_structure_factor_coef Fsqd
_refine_ls_weighting_details 'w=1/[\s^2^(Fo^2^)+(0.0205P)^2^+2.8498P] where P=(Fo^2^+2Fc^2^)/3'
_refine_ls_weighting_scheme calc
_refine_ls_wR_factor_gt 0.1485
_refine_ls_wR_factor_ref 0.1685
_reflns_Friedel_coverage 0.000
_reflns_number_gt 4112
_reflns_number_total 6668
_reflns_threshold_expression 'I > 2\s(I)'
_cod_data_source_file Bia_Portho_200K.cif
_cod_data_source_block Bia_dw4400_200K
_cod_depositor_comments 'Adding full bibliography for 2312165--2312274.cif.'
_cod_database_code 2312238
_shelx_shelxl_version_number 2019/2
_shelx_space_group_comment
;
The symmetry employed for this shelxl refinement is uniquely defined
by the following loop, which should always be used as a source of
symmetry information in preference to the above space-group names.
They are only intended as comments.
;

loop_
_space_group_symop_operation_xyz
'x, y, z'
'-x+1/2, -y+1/2, z'
'-x, y+1/2, -z+1/2'
'x+1/2, -y, -z+1/2'
'-x, -y, -z'
'x-1/2, y-1/2, -z'
'x, -y-1/2, z-1/2'
'-x-1/2, y, z-1/2'

loop_
_atom_site_label
_atom_site_type_symbol
_atom_site_fract_x
_atom_site_fract_y
_atom_site_fract_z
_atom_site_U_iso_or_equiv
_atom_site_adp_type
_atom_site_occupancy
_atom_site_site_symmetry_order
_atom_site_calc_flag
_atom_site_refinement_flags_posn
_atom_site_refinement_flags_adp
_atom_site_refinement_flags_occupancy
_atom_site_disorder_assembly
_atom_site_disorder_group
Fe01 Fe 0.750000 0.750000 0.57746(3) 0.04058(16) Uani 1 2 d S T P . .
S002 S 0.91161(8) 0.55684(8) 0.39521(5) 0.0730(3) Uani 1 1 d . . . . .
N003 N 0.7454(2) 0.84465(16) 0.67549(13) 0.0440(5) Uani 1 1 d . . . . .
N004 N 0.8017(2) 0.66054(19) 0.49741(14) 0.0552(7) Uani 1 1 d . . . . .
N005 N 0.91069(19) 0.79610(17) 0.59464(13) 0.0448(6) Uani 1 1 d . . . . .
C006 C 0.6567(2) 0.86145(19) 0.72158(15) 0.0423(7) Uani 1 1 d . . . . .
C007 C 0.5641(2) 0.8832(2) 0.68662(16) 0.0458(7) Uani 1 1 d . . . . .
H007 H 0.561529 0.890292 0.634220 0.055 Uiso 1 1 calc R U . . .
C008 C 0.9263(2) 0.8478(2) 0.65603(17) 0.0472(7) Uani 1 1 d . . . . .
C009 C 0.8337(3) 0.8718(2) 0.69854(17) 0.0497(8) Uani 1 1 d . . . . .
H009 H 0.838776 0.906671 0.742082 0.060 Uiso 1 1 calc R U . . .
C00A C 0.6601(3) 0.8512(2) 0.79993(17) 0.0509(8) Uani 1 1 d . . . . .
H00A H 0.722076 0.836401 0.823716 0.061 Uiso 1 1 calc R U . . .
C00B C 0.4779(3) 0.8842(2) 0.80802(17) 0.0489(7) Uani 1 1 d . . . . .
C00C C 0.4760(3) 0.8942(2) 0.72937(18) 0.0489(7) Uani 1 1 d . . . . .
H00C H 0.414092 0.908526 0.705396 0.059 Uiso 1 1 calc R U . . .
C00D C 0.8474(2) 0.6181(2) 0.45445(16) 0.0462(7) Uani 1 1 d . . . . .
C00E C 0.5714(3) 0.8629(2) 0.84232(17) 0.0542(8) Uani 1 1 d . . . . .
H00E H 0.574327 0.856473 0.894770 0.065 Uiso 1 1 calc R U . . .
C00F C 0.3820(3) 0.8974(2) 0.85297(19) 0.0539(8) Uani 1 1 d . . . . .
C00G C 0.9941(3) 0.7731(2) 0.55381(19) 0.0546(8) Uani 1 1 d . . . . .
H00G H 0.984686 0.737942 0.510862 0.066 Uiso 1 1 calc R U . . .
C00H C 0.3850(3) 0.9422(3) 0.92242(19) 0.0610(9) Uani 1 1 d . . . . .
H00H H 0.447914 0.962638 0.941289 0.073 Uiso 1 1 calc R U . . .
C00I C 1.0235(3) 0.8770(3) 0.6779(2) 0.0651(9) Uani 1 1 d . . . . .
H00I H 1.031605 0.912946 0.720515 0.078 Uiso 1 1 calc R U . . .
C00J C 0.2872(3) 0.8671(3) 0.8271(2) 0.0691(10) Uani 1 1 d . . . . .
H00J H 0.283420 0.836769 0.781130 0.083 Uiso 1 1 calc R U . . .
C00K C 0.1982(3) 0.8814(3) 0.8688(3) 0.0817(12) Uani 1 1 d . . . . .
H00K H 0.134955 0.860650 0.850698 0.098 Uiso 1 1 calc R U . . .
C00L C 1.1080(3) 0.8516(3) 0.6352(2) 0.0756(11) Uani 1 1 d . . . . .
H00L H 1.174261 0.869800 0.648847 0.091 Uiso 1 1 calc R U . . .
C00M C 0.2953(3) 0.9564(3) 0.9634(2) 0.0715(11) Uani 1 1 d . . . . .
H00M H 0.298159 0.986893 1.009355 0.086 Uiso 1 1 calc R U . . .
C00N C 0.2024(4) 0.9259(3) 0.9368(2) 0.0782(12) Uani 1 1 d . . . . .
H00N H 0.142306 0.935282 0.964669 0.094 Uiso 1 1 calc R U . . .
C00O C 1.0928(3) 0.7993(3) 0.5726(2) 0.0691(10) Uani 1 1 d . . . . .
H00O H 1.148762 0.781558 0.542940 0.083 Uiso 1 1 calc R U . . .

loop_
_atom_site_aniso_label
_atom_site_aniso_U_11
_atom_site_aniso_U_22
_atom_site_aniso_U_33
_atom_site_aniso_U_23
_atom_site_aniso_U_13
_atom_site_aniso_U_12
Fe01 0.0439(3) 0.0481(3) 0.0297(2) 0.000 0.000 0.0045(3)
S002 0.0756(6) 0.0985(8) 0.0449(4) -0.0068(5) 0.0121(4) 0.0343(6)
N003 0.0488(13) 0.0463(13) 0.0370(11) 0.0022(10) -0.0025(12) 0.0106(12)
N004 0.0646(18) 0.0576(17) 0.0435(14) -0.0065(13) 0.0091(13) 0.0009(14)
N005 0.0464(14) 0.0493(15) 0.0388(12) 0.0071(11) 0.0000(10) 0.0026(12)
C006 0.0509(17) 0.0417(16) 0.0342(13) -0.0024(12) 0.0005(12) 0.0078(13)
C007 0.0564(18) 0.0448(17) 0.0363(14) -0.0010(12) -0.0047(13) 0.0104(14)
C008 0.0480(17) 0.0498(18) 0.0437(15) 0.0073(13) -0.0062(13) 0.0011(14)
C009 0.062(2) 0.0478(18) 0.0396(15) -0.0018(14) -0.0079(14) 0.0055(15)
C00A 0.0537(19) 0.058(2) 0.0409(15) -0.0027(14) -0.0061(14) 0.0128(15)
C00B 0.0555(19) 0.0450(18) 0.0464(16) -0.0015(14) 0.0014(14) 0.0103(14)
C00C 0.0527(18) 0.0450(18) 0.0491(17) -0.0024(14) -0.0057(14) 0.0133(14)
C00D 0.0472(17) 0.058(2) 0.0335(13) 0.0008(14) -0.0021(12) -0.0010(15)
C00E 0.064(2) 0.061(2) 0.0376(15) 0.0025(14) -0.0002(14) 0.0152(17)
C00F 0.062(2) 0.0475(19) 0.0526(18) 0.0032(15) 0.0044(15) 0.0158(16)
C00G 0.0539(19) 0.063(2) 0.0471(16) 0.0075(15) 0.0089(14) 0.0009(15)
C00H 0.063(2) 0.067(2) 0.0525(18) 0.0020(18) 0.0009(17) 0.0217(18)
C00I 0.060(2) 0.072(2) 0.064(2) -0.0025(19) -0.0144(18) -0.0039(18)
C00J 0.065(2) 0.071(2) 0.072(2) -0.011(2) 0.008(2) 0.0024(19)
C00K 0.060(2) 0.088(3) 0.098(3) -0.004(3) 0.012(2) 0.007(2)
C00L 0.046(2) 0.095(3) 0.085(3) 0.007(2) -0.0114(19) -0.007(2)
C00M 0.080(3) 0.080(3) 0.055(2) -0.0038(19) 0.005(2) 0.034(2)
C00N 0.072(3) 0.089(3) 0.074(3) 0.009(2) 0.021(2) 0.026(2)
C00O 0.0432(19) 0.087(3) 0.078(3) 0.011(2) 0.0090(18) 0.0004(18)

loop_
_atom_type_symbol
_atom_type_description
_atom_type_scat_dispersion_real
_atom_type_scat_dispersion_imag
_atom_type_scat_source
Fe Fe 0.3265 0.6960 'International Tables Vol C Tables 4.2.6.8 and 6.1.1.4'
C C 0.0024 0.0013 'International Tables Vol C Tables 4.2.6.8 and 6.1.1.4'
H H 0.0000 0.0000 'International Tables Vol C Tables 4.2.6.8 and 6.1.1.4'
N N 0.0049 0.0027 'International Tables Vol C Tables 4.2.6.8 and 6.1.1.4'
S S 0.1051 0.1002 'International Tables Vol C Tables 4.2.6.8 and 6.1.1.4'

loop_
_geom_angle_atom_site_label_1
_geom_angle_atom_site_label_2
_geom_angle_atom_site_label_3
_geom_angle
_geom_angle_site_symmetry_1
_geom_angle_site_symmetry_3
_geom_angle_publ_flag
N004 Fe01 N004 93.40(16) . 2_665 ?
N004 Fe01 N005 101.30(10) . 2_665 ?
N004 Fe01 N005 89.54(11) 2_665 2_665 ?
N004 Fe01 N005 89.54(11) . . ?
N004 Fe01 N005 101.30(10) 2_665 . ?
N005 Fe01 N005 164.25(12) 2_665 . ?
N004 Fe01 N003 162.09(11) . . ?
N004 Fe01 N003 96.23(10) 2_665 . ?
N005 Fe01 N003 93.86(9) 2_665 . ?
N005 Fe01 N003 73.80(9) . . ?
N004 Fe01 N003 96.23(10) . 2_665 ?
N004 Fe01 N003 162.09(11) 2_665 2_665 ?
N005 Fe01 N003 73.80(9) 2_665 2_665 ?
N005 Fe01 N003 93.86(9) . 2_665 ?
N003 Fe01 N003 78.78(12) . 2_665 ?
C009 N003 C006 118.7(3) . . ?
C009 N003 Fe01 115.1(2) . . ?
C006 N003 Fe01 125.0(2) . . ?
C00D N004 Fe01 167.7(3) . . ?
C00G N005 C008 117.3(3) . . ?
C00G N005 Fe01 127.0(2) . . ?
C008 N005 Fe01 115.5(2) . . ?
C007 C006 C00A 119.7(3) . . ?
C007 C006 N003 118.8(2) . . ?
C00A C006 N003 121.3(3) . . ?
C00C C007 C006 120.0(3) . . ?
N005 C008 C00I 122.8(3) . . ?
N005 C008 C009 115.6(3) . . ?
C00I C008 C009 121.6(3) . . ?
N003 C009 C008 119.4(3) . . ?
C00E C00A C006 119.8(3) . . ?
C00E C00B C00C 118.2(3) . . ?
C00E C00B C00F 121.7(3) . . ?
C00C C00B C00F 120.1(3) . . ?
C007 C00C C00B 121.2(3) . . ?
N004 C00D S002 178.8(3) . . ?
C00A C00E C00B 121.1(3) . . ?
C00J C00F C00H 118.1(3) . . ?
C00J C00F C00B 121.3(3) . . ?
C00H C00F C00B 120.6(3) . . ?
N005 C00G C00O 123.0(3) . . ?
C00M C00H C00F 120.6(4) . . ?
C00L C00I C008 118.7(4) . . ?
C00K C00J C00F 120.8(4) . . ?
C00N C00K C00J 120.4(4) . . ?
C00O C00L C00I 119.0(4) . . ?
C00N C00M C00H 120.3(4) . . ?
C00M C00N C00K 119.8(4) . . ?
C00L C00O C00G 119.3(4) . . ?

loop_
_geom_bond_atom_site_label_1
_geom_bond_atom_site_label_2
_geom_bond_distance
_geom_bond_site_symmetry_2
_geom_bond_publ_flag
Fe01 N004 2.057(3) . ?
Fe01 N004 2.057(3) 2_665 ?
Fe01 N005 2.209(3) 2_665 ?
Fe01 N005 2.209(3) . ?
Fe01 N003 2.235(2) . ?
Fe01 N003 2.235(2) 2_665 ?
S002 C00D 1.619(3) . ?
N003 C009 1.277(4) . ?
N003 C006 1.427(4) . ?
N004 C00D 1.151(4) . ?
N005 C00G 1.340(4) . ?
N005 C008 1.345(4) . ?
C006 C007 1.384(4) . ?
C006 C00A 1.390(4) . ?
C007 C00C 1.375(4) . ?
C008 C00I 1.384(5) . ?
C008 C009 1.457(4) . ?
C00A C00E 1.379(4) . ?
C00B C00E 1.388(4) . ?
C00B C00C 1.394(4) . ?
C00B C00F 1.483(4) . ?
C00F C00J 1.384(5) . ?
C00F C00H 1.396(5) . ?
C00G C00O 1.375(5) . ?
C00H C00M 1.382(5) . ?
C00I C00L 1.379(5) . ?
C00J C00K 1.382(5) . ?
C00K C00N 1.371(6) . ?
C00L C00O 1.368(6) . ?
C00M C00N 1.367(6) . ?
